data_2221986
loop_
_publ_author_name
'Zhao, Qing-Lan'
'Li, Guo-Peng'

_publ_section_title Dibromido(2,2':6',2''-terpyridine-\k^3^<i>N</i>,<i>N</i>',<i>N</i>'')zinc(II)
_journal_coeditor_code CV2561
_journal_issue 6
_journal_name_full 'Acta Crystallographica Section E'
_journal_page_first m693
_journal_paper_doi 10.1107/S1600536809019266
_journal_volume 65
_journal_year 2009
_chemical_formula_iupac '[Zn Br2 (C15 H11 N3)]'
_chemical_formula_moiety 'C15 H11 Br2 N3 Zn'
_chemical_formula_sum 'C15 H11 Br2 N3 Zn'
_chemical_formula_weight 458.46
_chemical_name_systematic
;
Dibromido(2,2':6',2''-terpyridine-\k^3^<i>N</i>,<i>N</i>',<i>N</i>'')zinc(II)
;
_space_group_IT_number 15
_symmetry_cell_setting monoclinic
_symmetry_space_group_name_Hall '-C 2yc'
_symmetry_space_group_name_H-M 'C 1 2/c 1'
_atom_sites_solution_hydrogens geom
_atom_sites_solution_primary direct
_atom_sites_solution_secondary difmap
_audit_creation_method SHELXL-97
_cell_angle_alpha 90.00
_cell_angle_beta 126.0510(10)
_cell_angle_gamma 90.00
_cell_formula_units_Z 4
_cell_length_a 17.0972(5)
_cell_length_b 9.3528(3)
_cell_length_c 11.5334(4)
_cell_measurement_reflns_used 1580
_cell_measurement_temperature 296(2)
_cell_measurement_theta_max 26.25
_cell_measurement_theta_min 2.523
_cell_volume 1491.08(8)
_computing_cell_refinement 'SAINT (Bruker, 2005)'
_computing_data_collection 'APEX2 (Bruker, 2005)'
_computing_data_reduction 'SAINT (Bruker, 2005)'
_computing_molecular_graphics 'SHELXTL (Sheldrick, 2008)'
_computing_publication_material 'SHELXTL (Sheldrick, 2008)'
_computing_structure_refinement 'SHELXL97 (Sheldrick, 2008)'
_computing_structure_solution 'SHELXS97 (Sheldrick, 2008)'
_diffrn_ambient_temperature 296(2)
_diffrn_measured_fraction_theta_full 0.999
_diffrn_measured_fraction_theta_max 0.999
_diffrn_measurement_device_type 'Bruker SMART APEXII CCD'
_diffrn_measurement_method '\f and \w'
_diffrn_radiation_monochromator graphite
_diffrn_radiation_source 'fine-focus sealed tube'
_diffrn_radiation_type MoK\a
_diffrn_radiation_wavelength 0.71073
_diffrn_reflns_av_R_equivalents 0.0187
_diffrn_reflns_av_sigmaI/netI 0.0116
_diffrn_reflns_limit_h_max 21
_diffrn_reflns_limit_h_min -21
_diffrn_reflns_limit_k_max 11
_diffrn_reflns_limit_k_min -11
_diffrn_reflns_limit_l_max 14
_diffrn_reflns_limit_l_min -14
_diffrn_reflns_number 9665
_diffrn_reflns_theta_full 26.00
_diffrn_reflns_theta_max 26.00
_diffrn_reflns_theta_min 2.63
_exptl_absorpt_coefficient_mu 7.001
_exptl_absorpt_correction_T_max 0.4005
_exptl_absorpt_correction_T_min 0.3349
_exptl_absorpt_correction_type multi-scan
_exptl_absorpt_process_details '(SADABS; Bruker, 2005)'
_exptl_crystal_colour colourless
_exptl_crystal_density_diffrn 2.042
_exptl_crystal_density_method 'not measured'
_exptl_crystal_description block
_exptl_crystal_F_000 888
_exptl_crystal_size_max 0.20
_exptl_crystal_size_mid 0.18
_exptl_crystal_size_min 0.16
_refine_diff_density_max 0.274
_refine_diff_density_min -0.288
_refine_ls_extinction_method none
_refine_ls_goodness_of_fit_ref 1.082
_refine_ls_hydrogen_treatment constr
_refine_ls_matrix_type full
_refine_ls_number_parameters 97
_refine_ls_number_reflns 1457
_refine_ls_number_restraints 0
_refine_ls_restrained_S_all 1.082
_refine_ls_R_factor_all 0.0171
_refine_ls_R_factor_gt 0.0154
_refine_ls_shift/su_max 0.000
_refine_ls_shift/su_mean 0.000
_refine_ls_structure_factor_coef Fsqd
_refine_ls_weighting_details 'calc w=1/[\s^2^(Fo^2^)+(0.0184P)^2^+1.2604P] where P=(Fo^2^+2Fc^2^)/3'
_refine_ls_weighting_scheme calc
_refine_ls_wR_factor_gt 0.0389
_refine_ls_wR_factor_ref 0.0393
_reflns_number_gt 1371
_reflns_number_total 1457
_reflns_threshold_expression I>2\s(I)
_cod_data_source_file cv2561.cif
_cod_data_source_block I
_cod_original_sg_symbol_H-M 'C 2/c'
_cod_database_code 2221986
_cod_database_fobs_code 2221986

loop_
_symmetry_equiv_pos_as_xyz
'x, y, z'
'-x, y, -z+1/2'
'x+1/2, y+1/2, z'
'-x+1/2, y+1/2, -z+1/2'
'-x, -y, -z'
'x, -y, z-1/2'
'-x+1/2, -y+1/2, -z'
'x+1/2, -y+1/2, z-1/2'

loop_
_atom_site_type_symbol
_atom_site_label
_atom_site_fract_x
_atom_site_fract_y
_atom_site_fract_z
_atom_site_U_iso_or_equiv
_atom_site_adp_type
_atom_site_calc_flag
_atom_site_refinement_flags
_atom_site_occupancy
_atom_site_disorder_assembly
_atom_site_disorder_group
Br Br1 0.380531(15) 0.11870(2) 0.03979(2) 0.04022(8) Uani d . 1 . .
Zn Zn1 0.5000 0.25499(3) 0.2500 0.02736(8) Uani d S 1 . .
N N1 0.5000 0.4802(2) 0.2500 0.0253(4) Uani d S 1 . .
N N2 0.58982(11) 0.31649(16) 0.18054(15) 0.0288(3) Uani d . 1 . .
C C1 0.63375(14) 0.2248(2) 0.1474(2) 0.0352(4) Uani d . 1 . .
H H1 0.6256 0.1272 0.1525 0.042 Uiso calc R 1 . .
C C2 0.69093(14) 0.2696(2) 0.1056(2) 0.0392(4) Uani d . 1 . .
H H2 0.7210 0.2033 0.0838 0.047 Uiso calc R 1 . .
C C3 0.70254(14) 0.4137(2) 0.0970(2) 0.0394(4) Uani d . 1 . .
H H3 0.7411 0.4461 0.0700 0.047 Uiso calc R 1 . .
C C4 0.65606(13) 0.5102(2) 0.12890(18) 0.0346(4) Uani d . 1 . .
H H4 0.6620 0.6081 0.1219 0.042 Uiso calc R 1 . .
C C5 0.60056(12) 0.45792(18) 0.17152(16) 0.0268(4) Uani d . 1 . .
C C6 0.54892(12) 0.55136(18) 0.21013(16) 0.0263(3) Uani d . 1 . .
C C7 0.54910(13) 0.69976(19) 0.20701(19) 0.0337(4) Uani d . 1 . .
H H7 0.5815 0.7485 0.1767 0.040 Uiso calc R 1 . .
C C8 0.5000 0.7736(3) 0.2500 0.0367(6) Uani d S 1 . .
H H8 0.5000 0.8730 0.2500 0.044 Uiso calc SR 1 . .

loop_
_atom_site_aniso_label
_atom_site_aniso_U_11
_atom_site_aniso_U_22
_atom_site_aniso_U_33
_atom_site_aniso_U_12
_atom_site_aniso_U_13
_atom_site_aniso_U_23
Br1 0.04910(14) 0.03300(12) 0.03959(12) -0.01116(8) 0.02667(10) -0.00711(7)
Zn1 0.03545(17) 0.01984(14) 0.03395(16) 0.000 0.02441(14) 0.000
N1 0.0293(10) 0.0231(10) 0.0253(9) 0.000 0.0170(9) 0.000
N2 0.0322(8) 0.0264(8) 0.0335(7) -0.0007(6) 0.0224(7) 0.0004(6)
C1 0.0407(11) 0.0311(10) 0.0417(10) 0.0025(8) 0.0285(9) -0.0011(8)
C2 0.0372(11) 0.0487(12) 0.0398(10) 0.0025(9) 0.0271(9) -0.0038(9)
C3 0.0354(10) 0.0545(12) 0.0380(10) -0.0069(9) 0.0271(9) -0.0022(9)
C4 0.0367(10) 0.0359(10) 0.0339(9) -0.0072(8) 0.0222(8) 0.0005(8)
C5 0.0268(9) 0.0287(9) 0.0235(7) -0.0027(7) 0.0139(7) 0.0004(7)
C6 0.0274(9) 0.0247(8) 0.0237(7) -0.0027(7) 0.0133(7) 0.0007(6)
C7 0.0360(10) 0.0268(9) 0.0351(9) -0.0042(8) 0.0193(8) 0.0030(7)
C8 0.0426(16) 0.0201(12) 0.0409(14) 0.000 0.0210(13) 0.000

loop_
_atom_type_symbol
_atom_type_description
_atom_type_scat_dispersion_real
_atom_type_scat_dispersion_imag
_atom_type_scat_source
C C 0.0033 0.0016 'International Tables Vol C Tables 4.2.6.8 and 6.1.1.4'
H H 0.0000 0.0000 'International Tables Vol C Tables 4.2.6.8 and 6.1.1.4'
N N 0.0061 0.0033 'International Tables Vol C Tables 4.2.6.8 and 6.1.1.4'
Zn Zn 0.2839 1.4301 'International Tables Vol C Tables 4.2.6.8 and 6.1.1.4'
Br Br -0.2901 2.4595 'International Tables Vol C Tables 4.2.6.8 and 6.1.1.4'

loop_
_geom_angle_atom_site_label_1
_geom_angle_atom_site_label_2
_geom_angle_atom_site_label_3
_geom_angle_site_symmetry_1
_geom_angle_site_symmetry_3
_geom_angle
_geom_angle_publ_flag
N1 Zn1 N2 . 2_655 74.75(4) ?
N1 Zn1 N2 . . 74.75(4) ?
N2 Zn1 N2 2_655 . 149.49(8) ?
N1 Zn1 Br1 . . 121.815(7) ?
N2 Zn1 Br1 2_655 . 98.34(4) ?
N2 Zn1 Br1 . . 97.60(4) ?
N1 Zn1 Br1 . 2_655 121.815(7) ?
N2 Zn1 Br1 2_655 2_655 97.60(4) ?
N2 Zn1 Br1 . 2_655 98.34(4) ?
Br1 Zn1 Br1 . 2_655 116.370(14) ?
C6 N1 C6 2_655 . 120.6(2) ?
C6 N1 Zn1 2_655 . 119.68(10) ?
C6 N1 Zn1 . . 119.68(10) ?
C1 N2 C5 . . 118.88(15) ?
C1 N2 Zn1 . . 124.80(12) ?
C5 N2 Zn1 . . 116.32(11) ?
N2 C1 C2 . . 122.43(18) ?
N2 C1 H1 . . 118.8 ?
C2 C1 H1 . . 118.8 ?
C3 C2 C1 . . 118.93(18) ?
C3 C2 H2 . . 120.5 ?
C1 C2 H2 . . 120.5 ?
C2 C3 C4 . . 119.27(17) ?
C2 C3 H3 . . 120.4 ?
C4 C3 H3 . . 120.4 ?
C3 C4 C5 . . 118.78(18) ?
C3 C4 H4 . . 120.6 ?
C5 C4 H4 . . 120.6 ?
N2 C5 C4 . . 121.69(16) ?
N2 C5 C6 . . 114.99(14) ?
C4 C5 C6 . . 123.32(16) ?
N1 C6 C7 . . 121.01(16) ?
N1 C6 C5 . . 114.25(15) ?
C7 C6 C5 . . 124.74(15) ?
C8 C7 C6 . . 118.57(17) ?
C8 C7 H7 . . 120.7 ?
C6 C7 H7 . . 120.7 ?
C7 C8 C7 2_655 . 120.2(2) ?
C7 C8 H8 2_655 . 119.9 ?
C7 C8 H8 . . 119.9 ?

loop_
_geom_bond_atom_site_label_1
_geom_bond_atom_site_label_2
_geom_bond_site_symmetry_2
_geom_bond_distance
_geom_bond_publ_flag
Br1 Zn1 . 2.4179(2) ?
Zn1 N1 . 2.106(2) ?
Zn1 N2 2_655 2.1861(14) ?
Zn1 N2 . 2.1861(14) ?
Zn1 Br1 2_655 2.4179(2) ?
N1 C6 2_655 1.3441(19) ?
N1 C6 . 1.3441(19) ?
N2 C1 . 1.336(2) ?
N2 C5 . 1.348(2) ?
C1 C2 . 1.385(3) ?
C1 H1 . 0.9300 ?
C2 C3 . 1.374(3) ?
C2 H2 . 0.9300 ?
C3 C4 . 1.388(3) ?
C3 H3 . 0.9300 ?
C4 C5 . 1.389(2) ?
C4 H4 . 0.9300 ?
C5 C6 . 1.485(2) ?
C6 C7 . 1.388(3) ?
C7 C8 . 1.385(2) ?
C7 H7 . 0.9300 ?
C8 C7 2_655 1.385(2) ?
C8 H8 . 0.9300 ?

loop_
_geom_torsion_atom_site_label_1
_geom_torsion_atom_site_label_2
_geom_torsion_atom_site_label_3
_geom_torsion_atom_site_label_4
_geom_torsion_site_symmetry_1
_geom_torsion_site_symmetry_2
_geom_torsion_site_symmetry_3
_geom_torsion_site_symmetry_4
_geom_torsion
_geom_torsion_publ_flag
N2 Zn1 N1 C6 2_655 . . 2_655 0.68(9) ?
N2 Zn1 N1 C6 . . . 2_655 -179.32(9) ?
Br1 Zn1 N1 C6 . . . 2_655 91.12(8) ?
Br1 Zn1 N1 C6 2_655 . . 2_655 -88.88(8) ?
N2 Zn1 N1 C6 2_655 . . . -179.32(9) ?
N2 Zn1 N1 C6 . . . . 0.68(9) ?
Br1 Zn1 N1 C6 . . . . -88.88(8) ?
Br1 Zn1 N1 C6 2_655 . . . 91.12(8) ?
N1 Zn1 N2 C1 . . . . 179.71(15) ?
N2 Zn1 N2 C1 2_655 . . . 179.71(15) ?
Br1 Zn1 N2 C1 . . . . -59.30(14) ?
Br1 Zn1 N2 C1 2_655 . . . 58.90(14) ?
N1 Zn1 N2 C5 . . . . -0.23(11) ?
N2 Zn1 N2 C5 2_655 . . . -0.23(11) ?
Br1 Zn1 N2 C5 . . . . 120.76(11) ?
Br1 Zn1 N2 C5 2_655 . . . -121.05(11) ?
C5 N2 C1 C2 . . . . 0.8(3) ?
Zn1 N2 C1 C2 . . . . -179.16(14) ?
N2 C1 C2 C3 . . . . -0.4(3) ?
C1 C2 C3 C4 . . . . -0.6(3) ?
C2 C3 C4 C5 . . . . 1.3(3) ?
C1 N2 C5 C4 . . . . -0.1(2) ?
Zn1 N2 C5 C4 . . . . 179.88(12) ?
C1 N2 C5 C6 . . . . 179.87(15) ?
Zn1 N2 C5 C6 . . . . -0.19(18) ?
C3 C4 C5 N2 . . . . -0.9(3) ?
C3 C4 C5 C6 . . . . 179.12(16) ?
C6 N1 C6 C7 2_655 . . . -0.96(12) ?
Zn1 N1 C6 C7 . . . . 179.04(12) ?
C6 N1 C6 C5 2_655 . . . 179.02(15) ?
Zn1 N1 C6 C5 . . . . -0.98(15) ?
N2 C5 C6 N1 . . . . 0.74(19) ?
C4 C5 C6 N1 . . . . -179.33(14) ?
N2 C5 C6 C7 . . . . -179.29(16) ?
C4 C5 C6 C7 . . . . 0.6(3) ?
N1 C6 C7 C8 . . . . 1.9(2) ?
C5 C6 C7 C8 . . . . -178.10(13) ?
C6 C7 C8 C7 . . . 2_655 -0.91(11) ?
